data_7038589
loop_
_publ_author_name
'Graux, Lionel V.'
'Giorgi, Michel'
'Buono, G\'erard'
'Clavier, Herv\'e'

_publ_section_title
;
 [RuCl2(\h(6)-p-cymene)] complexes bearing phosphinous acid ligands:
 preparation, application in C-H bond functionalization and mechanistic
 investigations.
;
_journal_issue 15
_journal_name_full 'Dalton transactions (Cambridge, England : 2003)'
_journal_page_first 6491
_journal_page_last 6502
_journal_paper_doi 10.1039/c5dt04683a
_journal_volume 45
_journal_year 2016
_chemical_compound_source 'synthesis as described'
_chemical_formula_moiety 'C20 H29 Cl2 O1 P1 Ru1'
_chemical_formula_sum 'C20 H29 Cl2 O P Ru'
_chemical_formula_weight 488.37
_space_group_IT_number 14
_symmetry_cell_setting monoclinic
_symmetry_Int_Tables_number 14
_symmetry_space_group_name_Hall '-P 2ybc'
_symmetry_space_group_name_H-M 'P 1 21/c 1'
_atom_sites_solution_hydrogens geom
_atom_sites_solution_primary direct
_atom_sites_solution_secondary difmap
_audit_conform_dict_location ftp://ftp.iucr.org/pub/cif_core.dic
_audit_conform_dict_name cif_core.dic
_audit_conform_dict_version 2.4
_audit_creation_date 2013-01-11T09:38:40-00:00
_audit_creation_method 'WinGX routine CIF_UPDATE'
_audit_update_record
;
2015-10-29 deposited with the CCDC.
2016-02-22 downloaded from the CCDC.
;
_cell_angle_alpha 90
_cell_angle_beta 117.497(1)
_cell_angle_gamma 90
_cell_formula_units_Z 4
_cell_length_a 13.8668(3)
_cell_length_b 12.4679(2)
_cell_length_c 13.8511(2)
_cell_measurement_reflns_used 17108
_cell_measurement_temperature 293(2)
_cell_measurement_theta_max 29
_cell_measurement_theta_min 2.33
_cell_measurement_wavelength 0.71073
_cell_volume 2124.20(7)
_computing_molecular_graphics 'Ortep-3 for Windows (Farrugia, 1997)'
_computing_publication_material 'WinGX publication routines (Farrugia, 1999)'
_computing_structure_refinement 'SHELXL-97 (Sheldrick, 2008)'
_computing_structure_solution 'SIR92 (Giacovazzo et al, 1993)'
_diffrn_ambient_temperature 293(2)
_diffrn_measured_fraction_theta_full 0.944
_diffrn_measured_fraction_theta_max 0.892
_diffrn_measurement_device_type KappaCCD
_diffrn_measurement_method 'Omega + Phi scan'
_diffrn_radiation_monochromator graphite
_diffrn_radiation_probe x-ray
_diffrn_radiation_type MoK\a
_diffrn_radiation_wavelength 0.71073
_diffrn_reflns_av_R_equivalents 0.0454
_diffrn_reflns_av_unetI/netI 0.0662
_diffrn_reflns_limit_h_max 17
_diffrn_reflns_limit_h_min -18
_diffrn_reflns_limit_k_max 13
_diffrn_reflns_limit_k_min -16
_diffrn_reflns_limit_l_max 16
_diffrn_reflns_limit_l_min -14
_diffrn_reflns_number 17108
_diffrn_reflns_reduction_process
;
 Scaled and merged with Sortav
 R.H. Blessing, (1987) Cryst. Rev. 1, 3-58
 R.H. Blessing, (1989) J. Appl. Cryst. 22, 396-397
;
_diffrn_reflns_theta_full 25
_diffrn_reflns_theta_max 29
_diffrn_reflns_theta_min 2.33
_diffrn_standards_number 0
_exptl_absorpt_coefficient_mu 1.071
_exptl_absorpt_correction_T_max 0.889
_exptl_absorpt_correction_T_min 0.886
_exptl_absorpt_correction_type multi-scan
_exptl_absorpt_process_details
;
 R.H. Blessing, Acta Cryst. (1995), A51, 33-38
;
_exptl_crystal_colour red
_exptl_crystal_density_diffrn 1.527
_exptl_crystal_density_method 'not measured'
_exptl_crystal_description prism
_exptl_crystal_F_000 1000
_exptl_crystal_size_max 0.14
_exptl_crystal_size_mid 0.12
_exptl_crystal_size_min 0.08
_refine_diff_density_max 0.532
_refine_diff_density_min -0.66
_refine_diff_density_rms 0.103
_refine_ls_extinction_method none
_refine_ls_goodness_of_fit_ref 0.961
_refine_ls_hydrogen_treatment mixed
_refine_ls_matrix_type full
_refine_ls_number_parameters 229
_refine_ls_number_reflns 5043
_refine_ls_number_restraints 0
_refine_ls_restrained_S_all 0.961
_refine_ls_R_factor_all 0.0611
_refine_ls_R_factor_gt 0.0324
_refine_ls_shift/su_max 0.000
_refine_ls_shift/su_mean 0
_refine_ls_structure_factor_coef Fsqd
_refine_ls_weighting_details 'calc w=1/[\s^2^(Fo^2^)+(0.0291P)^2^+0.0000P] where P=(Fo^2^+2Fc^2^)/3'
_refine_ls_weighting_scheme calc
_refine_ls_wR_factor_gt 0.0679
_refine_ls_wR_factor_ref 0.0758
_reflns_number_gt 3515
_reflns_number_total 5043
_reflns_threshold_expression >2\s(I)
_cod_data_source_file c5dt04683a2.cif
_cod_data_source_block mo009
_cod_depositor_comments 'Adding full bibliography for 7038583--7038589.cif.'
_cod_original_cell_volume 2124.20(6)
_cod_original_sg_symbol_H-M 'P 21/c'
_cod_original_formula_sum 'C20 H29 Cl2 O1 P1 Ru1'
_cod_database_code 7038589

loop_
_symmetry_equiv_pos_as_xyz
'x, y, z'
'-x, y+1/2, -z+1/2'
'-x, -y, -z'
'x, -y-1/2, z-1/2'

loop_
_atom_site_label
_atom_site_type_symbol
_atom_site_fract_x
_atom_site_fract_y
_atom_site_fract_z
_atom_site_U_iso_or_equiv
_atom_site_adp_type
_atom_site_occupancy
_atom_site_symmetry_multiplicity
_atom_site_calc_flag
_atom_site_refinement_flags
C1 C 0.3694(2) 0.6983(2) 0.2140(2) 0.0360(6) Uani 1 1 d .
H1 H 0.3634 0.7614 0.1759 0.043 Uiso 1 1 calc R
C2 C 0.4708(2) 0.6672(2) 0.2970(2) 0.0393(6) Uani 1 1 d .
C3 C 0.4777(2) 0.5675(2) 0.3496(2) 0.0417(7) Uani 1 1 d .
H3 H 0.545 0.5433 0.4022 0.05 Uiso 1 1 calc R
C4 C 0.3864(2) 0.5060(2) 0.3243(2) 0.0401(7) Uani 1 1 d .
H4 H 0.3932 0.4415 0.3607 0.048 Uiso 1 1 calc R
C5 C 0.2814(2) 0.5394(2) 0.2431(2) 0.0340(6) Uani 1 1 d .
C6 C 0.2756(2) 0.6350(2) 0.18728(19) 0.0338(6) Uani 1 1 d .
H6 H 0.209 0.6572 0.1318 0.041 Uiso 1 1 calc R
C7 C 0.5700(3) 0.7350(3) 0.3276(3) 0.0604(9) Uani 1 1 d .
H7A H 0.6189 0.6989 0.3071 0.091 Uiso 1 1 calc R
H7B H 0.6054 0.7469 0.4048 0.091 Uiso 1 1 calc R
H7C H 0.5491 0.8027 0.2906 0.091 Uiso 1 1 calc R
C8 C 0.1835(2) 0.4702(2) 0.2190(3) 0.0486(7) Uani 1 1 d .
H8 H 0.192 0.4436 0.2891 0.058 Uiso 1 1 calc R
C9 C 0.1827(4) 0.3741(4) 0.1539(5) 0.120(2) Uani 1 1 d .
H9A H 0.1224 0.3288 0.1425 0.18 Uiso 1 1 calc R
H9B H 0.2493 0.3349 0.1927 0.18 Uiso 1 1 calc R
H9C H 0.176 0.3968 0.0849 0.18 Uiso 1 1 calc R
C10 C 0.0760(3) 0.5277(3) 0.1653(4) 0.1009(16) Uani 1 1 d .
H10A H 0.0658 0.5576 0.0974 0.151 Uiso 1 1 calc R
H10B H 0.0753 0.5842 0.212 0.151 Uiso 1 1 calc R
H10C H 0.0185 0.478 0.1523 0.151 Uiso 1 1 calc R
C11 C 0.1140(2) 0.8256(2) 0.2097(2) 0.0344(6) Uani 1 1 d .
C12 C 0.0141(2) 0.8054(2) 0.2059(3) 0.0467(7) Uani 1 1 d .
H12 H 0.0108 0.7858 0.269 0.056 Uiso 1 1 calc R
C13 C -0.0808(3) 0.8143(3) 0.1088(3) 0.0608(9) Uani 1 1 d .
H13 H -0.1474 0.8004 0.1073 0.073 Uiso 1 1 calc R
C14 C -0.0772(3) 0.8435(3) 0.0143(3) 0.0605(10) Uani 1 1 d .
H14 H -0.1413 0.8508 -0.0503 0.073 Uiso 1 1 calc R
C15 C 0.0215(3) 0.8618(2) 0.0161(2) 0.0505(8) Uani 1 1 d .
H15 H 0.0244 0.8803 -0.0475 0.061 Uiso 1 1 calc R
C16 C 0.1163(2) 0.8525(2) 0.1130(2) 0.0419(7) Uani 1 1 d .
H16 H 0.1828 0.8644 0.1137 0.05 Uiso 1 1 calc R
C17 C 0.2900(2) 0.9627(2) 0.3579(2) 0.0384(6) Uani 1 1 d .
C18 C 0.3514(3) 0.9860(3) 0.4804(2) 0.0555(8) Uani 1 1 d .
H18A H 0.4052 0.9314 0.5157 0.083 Uiso 1 1 calc R
H18B H 0.3012 0.9866 0.5101 0.083 Uiso 1 1 calc R
H18C H 0.3865 1.0546 0.4919 0.083 Uiso 1 1 calc R
C19 C 0.3667(3) 0.9751(3) 0.3076(3) 0.0539(8) Uani 1 1 d .
H19A H 0.3967 1.0462 0.3213 0.081 Uiso 1 1 calc R
H19B H 0.3273 0.9633 0.2305 0.081 Uiso 1 1 calc R
H19C H 0.4245 0.9236 0.3393 0.081 Uiso 1 1 calc R
C20 C 0.1959(3) 1.0436(3) 0.3060(3) 0.0613(9) Uani 1 1 d .
H20A H 0.2243 1.1152 0.322 0.092 Uiso 1 1 calc R
H20B H 0.1458 1.0328 0.335 0.092 Uiso 1 1 calc R
H20C H 0.159 1.0332 0.2286 0.092 Uiso 1 1 calc R
Cl1 Cl 0.27198(7) 0.59427(6) 0.47033(6) 0.04853(19) Uani 1 1 d .
Cl2 Cl 0.48906(6) 0.74454(6) 0.52997(5) 0.04758(19) Uani 1 1 d .
O1 O 0.18918(18) 0.81708(16) 0.42439(16) 0.0436(5) Uani 1 1 d .
H1O H 0.204(3) 0.763(3) 0.449(3) 0.065 Uiso 1 1 d .
P1 P 0.23811(5) 0.82158(5) 0.33929(5) 0.02964(15) Uani 1 1 d .
Ru1 Ru 0.351170(17) 0.671585(16) 0.361222(15) 0.02859(7) Uani 1 1 d .

loop_
_atom_site_aniso_label
_atom_site_aniso_U_11
_atom_site_aniso_U_22
_atom_site_aniso_U_33
_atom_site_aniso_U_23
_atom_site_aniso_U_13
_atom_site_aniso_U_12
C1 0.0517(18) 0.0387(16) 0.0271(14) -0.0009(10) 0.0262(12) -0.0021(13)
C2 0.0388(16) 0.0514(18) 0.0359(15) -0.0067(12) 0.0244(12) -0.0024(13)
C3 0.0350(15) 0.0535(19) 0.0375(15) -0.0060(12) 0.0176(12) 0.0111(14)
C4 0.0546(19) 0.0304(15) 0.0412(15) 0.0006(11) 0.0272(13) 0.0097(13)
C5 0.0414(16) 0.0289(14) 0.0368(14) -0.0069(10) 0.0223(11) -0.0009(12)
C6 0.0405(15) 0.0384(15) 0.0237(12) -0.0047(10) 0.0157(11) 0.0023(12)
C7 0.050(2) 0.078(3) 0.064(2) -0.0176(18) 0.0352(17) -0.0125(18)
C8 0.0497(18) 0.0367(17) 0.069(2) -0.0098(14) 0.0351(16) -0.0047(14)
C9 0.096(3) 0.080(3) 0.219(6) -0.093(4) 0.103(4) -0.044(3)
C10 0.049(2) 0.068(3) 0.174(5) -0.004(3) 0.042(3) -0.015(2)
C11 0.0376(15) 0.0285(14) 0.0357(15) -0.0026(10) 0.0158(11) 0.0035(12)
C12 0.0427(18) 0.0455(19) 0.0538(18) -0.0056(13) 0.0240(14) -0.0010(14)
C13 0.0375(18) 0.058(2) 0.081(3) -0.0180(18) 0.0220(17) -0.0031(16)
C14 0.045(2) 0.056(2) 0.056(2) -0.0131(15) 0.0010(15) 0.0113(16)
C15 0.056(2) 0.0432(18) 0.0387(16) -0.0025(12) 0.0103(14) 0.0108(15)
C16 0.0417(16) 0.0425(17) 0.0396(15) -0.0017(12) 0.0171(12) 0.0042(13)
C17 0.0491(17) 0.0305(15) 0.0353(14) -0.0010(11) 0.0192(12) -0.0011(13)
C18 0.070(2) 0.0417(18) 0.0463(17) -0.0130(13) 0.0194(15) -0.0099(16)
C19 0.059(2) 0.0469(19) 0.0594(19) -0.0043(15) 0.0300(16) -0.0153(16)
C20 0.061(2) 0.0358(18) 0.073(2) 0.0008(15) 0.0196(17) 0.0071(16)
Cl1 0.0720(5) 0.0436(4) 0.0487(4) 0.0091(3) 0.0437(4) 0.0039(4)
Cl2 0.0527(5) 0.0495(5) 0.0303(3) -0.0053(3) 0.0104(3) 0.0040(4)
O1 0.0579(13) 0.0460(13) 0.0419(12) 0.0027(9) 0.0358(10) 0.0076(11)
P1 0.0346(4) 0.0304(4) 0.0276(3) 0.0004(2) 0.0175(3) 0.0025(3)
Ru1 0.03482(13) 0.03049(12) 0.02342(12) 0.00149(8) 0.01597(9) 0.00256(9)

loop_
_atom_type_symbol
_atom_type_description
_atom_type_scat_dispersion_real
_atom_type_scat_dispersion_imag
_atom_type_scat_source
C C 0.0033 0.0016 'International Tables Vol C Tables 4.2.6.8 and 6.1.1.4'
H H 0 0 'International Tables Vol C Tables 4.2.6.8 and 6.1.1.4'
Cl Cl 0.1484 0.1585 'International Tables Vol C Tables 4.2.6.8 and 6.1.1.4'
O O 0.0106 0.006 'International Tables Vol C Tables 4.2.6.8 and 6.1.1.4'
P P 0.1023 0.0942 'International Tables Vol C Tables 4.2.6.8 and 6.1.1.4'
Ru Ru -1.2594 0.8363 'International Tables Vol C Tables 4.2.6.8 and 6.1.1.4'

loop_
_geom_angle_atom_site_label_1
_geom_angle_atom_site_label_2
_geom_angle_atom_site_label_3
_geom_angle
C2 C1 C6 120.9(2)
C2 C1 Ru1 72.39(15)
C6 C1 Ru1 70.87(13)
C2 C1 H1 119.6
C6 C1 H1 119.6
Ru1 C1 H1 129.7
C1 C2 C3 117.9(3)
C1 C2 C7 121.3(3)
C3 C2 C7 120.8(3)
C1 C2 Ru1 70.62(15)
C3 C2 Ru1 72.60(15)
C7 C2 Ru1 129.16(19)
C4 C3 C2 121.3(3)
C4 C3 Ru1 71.61(15)
C2 C3 Ru1 70.25(15)
C4 C3 H3 119.4
C2 C3 H3 119.4
Ru1 C3 H3 131.8
C3 C4 C5 121.3(3)
C3 C4 Ru1 72.52(16)
C5 C4 Ru1 70.15(14)
C3 C4 H4 119.4
C5 C4 H4 119.4
Ru1 C4 H4 130.7
C6 C5 C4 117.4(2)
C6 C5 C8 123.1(2)
C4 C5 C8 119.5(2)
C6 C5 Ru1 70.60(14)
C4 C5 Ru1 72.30(15)
C8 C5 Ru1 129.18(18)
C5 C6 C1 121.1(2)
C5 C6 Ru1 72.17(14)
C1 C6 Ru1 71.36(13)
C5 C6 H6 119.4
C1 C6 H6 119.4
Ru1 C6 H6 129.5
C2 C7 H7A 109.5
C2 C7 H7B 109.5
H7A C7 H7B 109.5
C2 C7 H7C 109.5
H7A C7 H7C 109.5
H7B C7 H7C 109.5
C9 C8 C10 110.7(3)
C9 C8 C5 110.2(3)
C10 C8 C5 114.9(3)
C9 C8 H8 106.8
C10 C8 H8 106.8
C5 C8 H8 106.8
C8 C9 H9A 109.5
C8 C9 H9B 109.5
H9A C9 H9B 109.5
C8 C9 H9C 109.5
H9A C9 H9C 109.5
H9B C9 H9C 109.5
C8 C10 H10A 109.5
C8 C10 H10B 109.5
H10A C10 H10B 109.5
C8 C10 H10C 109.5
H10A C10 H10C 109.5
H10B C10 H10C 109.5
C12 C11 C16 118.2(3)
C12 C11 P1 120.4(2)
C16 C11 P1 121.4(2)
C11 C12 C13 120.6(3)
C11 C12 H12 119.7
C13 C12 H12 119.7
C14 C13 C12 120.4(3)
C14 C13 H13 119.8
C12 C13 H13 119.8
C15 C14 C13 119.8(3)
C15 C14 H14 120.1
C13 C14 H14 120.1
C14 C15 C16 119.7(3)
C14 C15 H15 120.2
C16 C15 H15 120.2
C15 C16 C11 121.3(3)
C15 C16 H16 119.4
C11 C16 H16 119.4
C19 C17 C18 109.7(3)
C19 C17 C20 109.8(2)
C18 C17 C20 108.1(2)
C19 C17 P1 109.69(19)
C18 C17 P1 108.20(19)
C20 C17 P1 111.3(2)
C17 C18 H18A 109.5
C17 C18 H18B 109.5
H18A C18 H18B 109.5
C17 C18 H18C 109.5
H18A C18 H18C 109.5
H18B C18 H18C 109.5
C17 C19 H19A 109.5
C17 C19 H19B 109.5
H19A C19 H19B 109.5
C17 C19 H19C 109.5
H19A C19 H19C 109.5
H19B C19 H19C 109.5
C17 C20 H20A 109.5
C17 C20 H20B 109.5
H20A C20 H20B 109.5
C17 C20 H20C 109.5
H20A C20 H20C 109.5
H20B C20 H20C 109.5
P1 O1 H1O 104(3)
O1 P1 C11 101.28(12)
O1 P1 C17 101.34(11)
C11 P1 C17 103.74(12)
O1 P1 Ru1 110.88(8)
C11 P1 Ru1 114.55(8)
C17 P1 Ru1 122.33(10)
C6 Ru1 C1 37.77(10)
C6 Ru1 C5 37.23(9)
C1 Ru1 C5 67.86(10)
C6 Ru1 C2 67.62(10)
C1 Ru1 C2 36.99(10)
C5 Ru1 C2 80.61(10)
C6 Ru1 C4 66.36(10)
C1 Ru1 C4 78.25(10)
C5 Ru1 C4 37.55(10)
C2 Ru1 C4 66.55(10)
C6 Ru1 C3 78.10(10)
C1 Ru1 C3 65.95(10)
C5 Ru1 C3 66.73(10)
C2 Ru1 C3 37.15(10)
C4 Ru1 C3 35.87(10)
C6 Ru1 P1 94.08(7)
C1 Ru1 P1 96.56(7)
C5 Ru1 P1 117.21(7)
C2 Ru1 P1 122.82(8)
C4 Ru1 P1 154.41(8)
C3 Ru1 P1 159.97(8)
C6 Ru1 Cl2 155.33(7)
C1 Ru1 Cl2 117.62(7)
C5 Ru1 Cl2 151.66(7)
C2 Ru1 Cl2 89.60(7)
C4 Ru1 Cl2 114.28(7)
C3 Ru1 Cl2 89.50(7)
P1 Ru1 Cl2 90.47(2)
C6 Ru1 Cl1 118.44(7)
C1 Ru1 Cl1 156.09(7)
C5 Ru1 Cl1 89.75(7)
C2 Ru1 Cl1 150.88(8)
C4 Ru1 Cl1 89.15(7)
C3 Ru1 Cl1 113.94(8)
P1 Ru1 Cl1 86.03(2)
Cl2 Ru1 Cl1 86.04(3)

loop_
_geom_bond_atom_site_label_1
_geom_bond_atom_site_label_2
_geom_bond_distance
C1 C2 1.399(4)
C1 C6 1.417(4)
C1 Ru1 2.193(2)
C1 H1 0.93
C2 C3 1.422(4)
C2 C7 1.499(4)
C2 Ru1 2.215(3)
C3 C4 1.380(4)
C3 Ru1 2.246(3)
C3 H3 0.93
C4 C5 1.430(4)
C4 Ru1 2.235(3)
C4 H4 0.93
C5 C6 1.402(4)
C5 C8 1.510(4)
C5 Ru1 2.207(2)
C6 Ru1 2.186(2)
C6 H6 0.93
C7 H7A 0.96
C7 H7B 0.96
C7 H7C 0.96
C8 C9 1.497(4)
C8 C10 1.505(5)
C8 H8 0.98
C9 H9A 0.96
C9 H9B 0.96
C9 H9C 0.96
C10 H10A 0.96
C10 H10B 0.96
C10 H10C 0.96
C11 C12 1.383(4)
C11 C16 1.395(4)
C11 P1 1.826(3)
C12 C13 1.385(5)
C12 H12 0.93
C13 C14 1.382(5)
C13 H13 0.93
C14 C15 1.376(5)
C14 H14 0.93
C15 C16 1.383(4)
C15 H15 0.93
C16 H16 0.93
C17 C19 1.526(4)
C17 C18 1.534(4)
C17 C20 1.539(4)
C17 P1 1.873(3)
C18 H18A 0.96
C18 H18B 0.96
C18 H18C 0.96
C19 H19A 0.96
C19 H19B 0.96
C19 H19C 0.96
C20 H20A 0.96
C20 H20B 0.96
C20 H20C 0.96
Cl1 Ru1 2.4395(7)
Cl2 Ru1 2.4124(7)
O1 P1 1.6098(19)
O1 H1O 0.74(4)
P1 Ru1 2.3680(7)
